data_7013968
loop_
_publ_author_name
'Barnard, Peter J.'
'Baker, Murray V.'
'Berners-Price, Susan J'
'Skelton, Brian W.'
'White, Allan H.'

_publ_section_title
;
 Dinuclear gold(I) complexes of bridging bidentate carbene ligands:
 synthesis, structure and spectroscopic characterisation.
;
_journal_issue 7
_journal_name_full 'Dalton transactions (Cambridge, England : 2003)'
_journal_page_first 1038
_journal_page_last 1047
_journal_paper_doi 10.1039/b316804b
_journal_year 2004
_chemical_formula_moiety 'C44 H40 Au2 N8, 2(H2O), 2(Br)'
_chemical_formula_sum 'C44 H44 Au2 Br2 N8 O2'
_chemical_formula_weight 1270.61
_space_group_IT_number 2
_symmetry_cell_setting triclinic
_symmetry_space_group_name_Hall '-P 1'
_symmetry_space_group_name_H-M 'P -1'
_audit_creation_date 03-10-10
_audit_creation_method Xtal3.6
_cell_angle_alpha 100.856(2)
_cell_angle_beta 91.948(2)
_cell_angle_gamma 84.965(2)
_cell_formula_units_Z 1
_cell_length_a 8.6625(6)
_cell_length_b 10.4771(8)
_cell_length_c 11.7300(8)
_cell_measurement_reflns_used 5541
_cell_measurement_temperature 150(2)
_cell_measurement_theta_max 37.9
_cell_measurement_theta_min 2.9
_cell_volume 1041.34(13)
_computing_cell_refinement 'Siemens SAINT (Siemens, 1995)'
_computing_data_collection 'Siemens SMART (Siemens, 1995)'
_computing_data_reduction 'xtal ADDREF SORTRF'
_computing_molecular_graphics xtal
_computing_publication_material 'xtal BONDLA CIFIO'
_computing_structure_refinement 'xtal CRYLSQ'
_computing_structure_solution xtal
_diffrn_ambient_temperature 150(2)
_diffrn_measured_fraction_theta_full 1.0
_diffrn_measured_fraction_theta_max .99
_diffrn_measurement_device_type
;
Bruker SMART CCD diffractometer
;
_diffrn_measurement_method '\w scans'
_diffrn_radiation_detector 'CCD area detector'
_diffrn_radiation_monochromator graphite
_diffrn_radiation_source 'sealed tube'
_diffrn_radiation_type 'Mo K\a'
_diffrn_radiation_wavelength .71073
_diffrn_reflns_av_R_equivalents .040
_diffrn_reflns_av_sigmaI/netI .057
_diffrn_reflns_limit_h_max 14
_diffrn_reflns_limit_h_min -14
_diffrn_reflns_limit_k_max 17
_diffrn_reflns_limit_k_min -17
_diffrn_reflns_limit_l_max 20
_diffrn_reflns_limit_l_min -19
_diffrn_reflns_number 21521
_diffrn_reflns_theta_full 37.3
_diffrn_reflns_theta_max 37.5
_diffrn_reflns_theta_min 1.77
_diffrn_standards_decay_% 0
_diffrn_standards_number 0
_exptl_absorpt_coefficient_mu 9.003
_exptl_absorpt_correction_T_max 1
_exptl_absorpt_correction_T_min .49
_exptl_absorpt_correction_type multi-scan
_exptl_absorpt_process_details
;
SADABS; Sheldrick, 1996
;
_exptl_crystal_colour colourless
_exptl_crystal_density_diffrn 2.026
_exptl_crystal_density_method 'not measured'
_exptl_crystal_description bar
_exptl_crystal_F_000 608
_exptl_crystal_size_max .22
_exptl_crystal_size_mid .09
_exptl_crystal_size_min .05
_refine_diff_density_max 4.423
_refine_diff_density_min -3.729
_refine_ls_extinction_method none
_refine_ls_goodness_of_fit_all 1.023
_refine_ls_goodness_of_fit_ref 1.066
_refine_ls_hydrogen_treatment noref
_refine_ls_matrix_type full
_refine_ls_number_constraints 0
_refine_ls_number_parameters 262
_refine_ls_number_reflns 9035
_refine_ls_number_restraints 0
_refine_ls_R_factor_all .053
_refine_ls_R_factor_gt .042
_refine_ls_shift/su_max .002
_refine_ls_shift/su_mean .00009
_refine_ls_structure_factor_coef F
_refine_ls_weighting_scheme calc
_refine_ls_wR_factor_all .056
_refine_ls_wR_factor_ref .053
_reflns_d_resolution_high .584
_reflns_d_resolution_low 11.492
_reflns_Friedel_coverage 0
_reflns_limit_h_max 14
_reflns_limit_h_min 0
_reflns_limit_k_max 17
_reflns_limit_k_min -17
_reflns_limit_l_max 20
_reflns_limit_l_min -19
_reflns_number_gt 9035
_reflns_number_total 10675
_reflns_threshold_expression 'F    > 4.00 sig(F   )'
_cod_data_source_file b316804b.txt
_cod_data_source_block pb125
_cod_original_cell_volume 1041.3(1)
_cod_original_sg_symbol_Hall -p_1
_cod_original_sg_symbol_H-M P_-1
_cod_database_code 7013968

loop_
_symmetry_equiv_pos_as_xyz
+x,+y,+z
-x,-y,-z

loop_
_atom_site_label
_atom_site_fract_x
_atom_site_fract_y
_atom_site_fract_z
_atom_site_U_iso_or_equiv
_atom_site_adp_type
_atom_site_calc_flag
_atom_site_calc_attached_atom
_atom_site_occupancy
_atom_site_disorder_assembly
_atom_site_disorder_group
Au .78683(2) .530810(10) .536490(10) .01539(6) Uani ? ? 1.00000 ? ?
Br -.10493(5) -.05161(5) .78646(4) .02610(19) Uani ? ? 1.00000 ? ?
C11 .7262(5) .1902(3) .5066(3) .0179(14) Uani ? ? 1.00000 ? ?
C12 .5793(4) .1968(3) .5463(3) .0142(12) Uani ? ? 1.00000 ? ?
C13 .4637(5) .1606(4) .4699(3) .0182(14) Uani ? ? 1.00000 ? ?
C14 .4910(5) .1145(4) .3521(3) .0208(16) Uani ? ? 1.00000 ? ?
C15 .6437(5) .1092(4) .3096(3) .0213(16) Uani ? ? 1.00000 ? ?
C16 .7598(5) .1470(4) .3898(4) .0198(15) Uani ? ? 1.00000 ? ?
C1 .8585(5) .2222(4) .5918(4) .0207(15) Uani ? ? 1.00000 ? ?
N21 .8141(4) .3253(3) .6892(3) .0173(12) Uani ? ? 1.00000 ? ?
C22 .7849(4) .4523(3) .6806(3) .0162(13) Uani ? ? 1.00000 ? ?
N23 .7436(4) .5121(3) .7891(3) .0168(12) Uani ? ? 1.00000 ? ?
C24 .7452(5) .4241(4) .8631(4) .0211(16) Uani ? ? 1.00000 ? ?
C25 .7903(5) .3058(4) .7994(4) .0213(16) Uani ? ? 1.00000 ? ?
C2 .7055(5) .6526(4) .8253(4) .0202(15) Uani ? ? 1.00000 ? ?
C31 .2729(4) .6541(4) .8283(3) .0170(14) Uani ? ? 1.00000 ? ?
C32 .4246(4) .6185(3) .7998(3) .0152(13) Uani ? ? 1.00000 ? ?
C33 .5390(4) .6853(4) .8615(3) .0176(14) Uani ? ? 1.00000 ? ?
C34 .5048(5) .7874(4) .9538(3) .0198(15) Uani ? ? 1.00000 ? ?
C35 .3498(5) .8233(4) .9825(3) .0208(16) Uani ? ? 1.00000 ? ?
C36 .2335(5) .7561(4) .9200(3) .0197(15) Uani ? ? 1.00000 ? ?
C3 .1460(5) .5855(4) .7562(4) .0202(15) Uani ? ? 1.00000 ? ?
N41 .1884(4) .4468(3) .7181(3) .0173(12) Uani ? ? 1.00000 ? ?
C42 .2212(4) .3885(3) .6067(3) .0155(13) Uani ? ? 1.00000 ? ?
N43 .2608(4) .2622(3) .6124(3) .0176(13) Uani ? ? 1.00000 ? ?
C44 .2514(5) .2412(4) .7248(4) .0225(17) Uani ? ? 1.00000 ? ?
C45 .2061(5) .3574(4) .7910(3) .0217(16) Uani ? ? 1.00000 ? ?
C4 .3005(5) .1602(4) .5119(4) .0199(15) Uani ? ? 1.00000 ? ?
O01 .8594(5) -.1314(4) 1.0484(3) .0346(18) Uani ? ? 1.00000 ? ?
H12 .55853 .22660 .62694 .01700 Uiso ? ? 1.00000 ? ?
H14 .40703 .08684 .30073 .02600 Uiso ? ? 1.00000 ? ?
H15 .66700 .08113 .22820 .02600 Uiso ? ? 1.00000 ? ?
H16 .86483 .14279 .36520 .02400 Uiso ? ? 1.00000 ? ?
H1a .93961 .25018 .55186 .02500 Uiso ? ? 1.00000 ? ?
H1b .89522 .14652 .62080 .02500 Uiso ? ? 1.00000 ? ?
H24 .71875 .44265 .94285 .02700 Uiso ? ? 1.00000 ? ?
H25 .80020 .22550 .82543 .02700 Uiso ? ? 1.00000 ? ?
H2a .77107 .68450 .88958 .02700 Uiso ? ? 1.00000 ? ?
H2b .72421 .69472 .76259 .02700 Uiso ? ? 1.00000 ? ?
H32 .44972 .54830 .73747 .01900 Uiso ? ? 1.00000 ? ?
H34 .58560 .83228 .99630 .02500 Uiso ? ? 1.00000 ? ?
H35 .32380 .89406 1.04372 .02600 Uiso ? ? 1.00000 ? ?
H36 .12696 .77933 .93957 .02400 Uiso ? ? 1.00000 ? ?
H3a .05501 .59572 .80182 .02500 Uiso ? ? 1.00000 ? ?
H3b .12375 .62484 .68991 .02500 Uiso ? ? 1.00000 ? ?
H44 .27566 .15981 .75097 .02800 Uiso ? ? 1.00000 ? ?
H45 .18922 .37432 .87285 .02800 Uiso ? ? 1.00000 ? ?
H4a .28737 .07782 .53166 .02600 Uiso ? ? 1.00000 ? ?
H4b .22944 .17288 .44976 .02600 Uiso ? ? 1.00000 ? ?
H01a .85188 -.08444 .98939 .05200 Uiso ? ? 1.00000 ? ?
H01b .89814 -.08215 1.11517 .05200 Uiso ? ? 1.00000 ? ?

loop_
_atom_site_aniso_label
_atom_site_aniso_U_11
_atom_site_aniso_U_22
_atom_site_aniso_U_33
_atom_site_aniso_U_12
_atom_site_aniso_U_13
_atom_site_aniso_U_23
Au .01484(6) .01570(6) .01581(6) -.00257(4) -.00035(4) .00292(4)
Br .02459(19) .0280(2) .02443(19) -.00244(15) -.00015(15) .00147(15)
C11 .0192(15) .0129(14) .0211(16) -.0018(11) .0017(12) .0013(12)
C12 .0132(13) .0137(13) .0153(14) -.0013(10) .0009(10) .0012(11)
C13 .0203(15) .0153(14) .0194(16) -.0023(12) .0002(12) .0036(12)
C14 .0241(17) .0198(16) .0175(16) -.0011(13) -.0019(13) .0017(13)
C15 .0292(19) .0160(15) .0167(16) -.0021(13) -.0051(13) -.0010(12)
C16 .0209(16) .0176(15) .0208(17) -.0004(12) .0047(13) .0033(13)
C1 .0171(15) .0191(16) .0241(18) .0003(12) .0011(13) .0001(13)
N21 .0181(13) .0158(13) .0173(13) -.0010(10) -.0003(10) .0016(10)
C22 .0138(13) .0149(14) .0194(15) -.0024(11) -.0021(11) .0020(12)
N23 .0160(12) .0156(13) .0183(13) -.0027(10) -.0012(10) .0018(10)
C24 .0245(17) .0204(16) .0183(16) .0007(13) .0019(13) .0045(13)
C25 .0254(18) .0197(16) .0188(16) .0010(13) .0001(13) .0049(13)
C2 .0183(15) .0162(15) .0243(18) -.0033(12) .0026(13) -.0021(13)
C31 .0164(14) .0163(14) .0176(15) -.0002(11) .0017(11) .0014(12)
C32 .0129(13) .0145(13) .0168(14) -.0004(10) .0007(10) -.0005(11)
C33 .0191(15) .0157(14) .0169(15) -.0017(11) .0012(12) .0003(12)
C34 .0210(16) .0182(15) .0188(16) -.0024(12) .0005(12) -.0004(13)
C35 .0249(17) .0191(16) .0170(16) -.0023(13) .0024(13) -.0012(13)
C36 .0187(15) .0197(16) .0196(16) .0018(12) .0034(12) .0018(13)
C3 .0159(14) .0200(16) .0228(17) .0008(12) -.0015(12) .0002(13)
N41 .0166(13) .0177(13) .0167(13) -.0026(10) -.0001(10) .0007(11)
C42 .0129(13) .0154(14) .0180(15) -.0013(10) .0007(11) .0027(11)
N43 .0166(13) .0172(13) .0191(14) -.0045(10) -.0003(10) .0025(11)
C44 .0259(18) .0214(17) .0214(17) -.0038(14) -.0013(14) .0068(14)
C45 .0251(18) .0238(17) .0167(16) -.0041(14) -.0005(13) .0040(13)
C4 .0202(16) .0157(15) .0219(17) -.0037(12) -.0002(13) -.0022(13)
O01 .0312(17) .040(2) .036(2) -.0159(15) -.0067(15) .0099(16)

loop_
_atom_type_symbol
_atom_type_description
_atom_type_oxidation_number
_atom_type_number_in_cell
_atom_type_scat_dispersion_real
_atom_type_scat_dispersion_imag
_atom_type_scat_source
C ? 0 44 .002 .002 'Int Tables Vol IV Tables 2.2B and 2.3.1'
H ? 0 44 0 0 'Int Tables Vol IV Tables 2.2B and 2.3.1'
Au ? 0 2 -2.688 8.798 'Int Tables Vol IV Tables 2.2B and 2.3.1'
Br ? 0 2 -.374 2.456 'Int Tables Vol IV Tables 2.2B and 2.3.1'
N ? 0 8 .004 .003 'Int Tables Vol IV Tables 2.2B and 2.3.1'
O ? 0 2 .008 .006 'Int Tables Vol IV Tables 2.2B and 2.3.1'

loop_
_diffrn_attenuator_code
_diffrn_attenuator_scale
? ?

loop_
_geom_angle_atom_site_label_1
_geom_angle_atom_site_label_2
_geom_angle_atom_site_label_3
_geom_angle_site_symmetry_1
_geom_angle_site_symmetry_2
_geom_angle_site_symmetry_3
_geom_angle
_geom_angle_publ_flag
C22 Au C42 . . '2 666' 177.48(14) ?
C12 C11 C16 . . . 121.6(4) ?
C12 C11 C1 . . . 119.7(4) ?
C16 C11 C1 . . . 118.6(4) ?
C11 C12 C13 . . . 118.9(3) ?
C11 C12 H12 . . . 120.3 ?
C13 C12 H12 . . . 120.7 ?
C12 C13 C14 . . . 122.0(4) ?
C12 C13 C4 . . . 120.3(3) ?
C14 C13 C4 . . . 117.6(3) ?
C13 C14 C15 . . . 119.5(4) ?
C13 C14 H14 . . . 119.8 ?
C15 C14 H14 . . . 120.6 ?
C14 C15 C16 . . . 117.2(4) ?
C14 C15 H15 . . . 122.2 ?
C16 C15 H15 . . . 120.6 ?
C11 C16 C15 . . . 120.8(4) ?
C11 C16 H16 . . . 119.3 ?
C15 C16 H16 . . . 120.0 ?
C11 C1 N21 . . . 112.8(3) ?
C11 C1 H1a . . . 108.4 ?
C11 C1 H1b . . . 109.3 ?
N21 C1 H1a . . . 108.2 ?
N21 C1 H1b . . . 108.6 ?
H1a C1 H1b . . . 109.4 ?
C1 N21 C22 . . . 123.7(4) ?
C1 N21 C25 . . . 124.5(4) ?
C22 N21 C25 . . . 111.7(3) ?
Au C22 N21 . . . 127.7(3) ?
Au C22 N23 . . . 128.2(3) ?
N21 C22 N23 . . . 104.0(3) ?
C22 N23 C24 . . . 111.4(3) ?
C22 N23 C2 . . . 124.8(4) ?
C24 N23 C2 . . . 123.8(3) ?
N23 C24 C25 . . . 106.4(4) ?
N23 C24 H24 . . . 126.8 ?
C25 C24 H24 . . . 126.8 ?
N21 C25 C24 . . . 106.5(4) ?
N21 C25 H25 . . . 126.9 ?
C24 C25 H25 . . . 126.6 ?
N23 C2 C33 . . . 112.4(3) ?
N23 C2 H2a . . . 108.9 ?
N23 C2 H2b . . . 108.8 ?
C33 C2 H2a . . . 108.5 ?
C33 C2 H2b . . . 109.2 ?
H2a C2 H2b . . . 108.9 ?
C32 C31 C36 . . . 121.0(3) ?
C32 C31 C3 . . . 119.5(3) ?
C36 C31 C3 . . . 119.5(3) ?
C31 C32 C33 . . . 119.4(3) ?
C31 C32 H32 . . . 120.0 ?
C33 C32 H32 . . . 120.6 ?
C2 C33 C32 . . . 119.6(3) ?
C2 C33 C34 . . . 118.8(3) ?
C32 C33 C34 . . . 121.5(4) ?
C33 C34 C35 . . . 118.8(4) ?
C33 C34 H34 . . . 120.5 ?
C35 C34 H34 . . . 120.7 ?
C34 C35 C36 . . . 119.9(3) ?
C34 C35 H35 . . . 120.2 ?
C36 C35 H35 . . . 119.9 ?
C31 C36 C35 . . . 119.4(4) ?
C31 C36 H36 . . . 120.1 ?
C35 C36 H36 . . . 120.5 ?
C31 C3 N41 . . . 112.3(3) ?
C31 C3 H3a . . . 108.7 ?
C31 C3 H3b . . . 109.1 ?
N41 C3 H3a . . . 108.6 ?
N41 C3 H3b . . . 109.2 ?
H3a C3 H3b . . . 108.9 ?
C3 N41 C42 . . . 124.8(4) ?
C3 N41 C45 . . . 124.4(3) ?
C42 N41 C45 . . . 110.8(3) ?
N41 C42 N43 . . . 104.6(3) ?
N41 C42 Au . . '2 666' 128.6(3) ?
N43 C42 Au . . '2 666' 126.8(3) ?
C42 N43 C44 . . . 111.0(3) ?
C42 N43 C4 . . . 124.3(4) ?
C44 N43 C4 . . . 124.6(4) ?
N43 C44 C45 . . . 106.7(4) ?
N43 C44 H44 . . . 126.5 ?
C45 C44 H44 . . . 126.8 ?
N41 C45 C44 . . . 106.9(4) ?
N41 C45 H45 . . . 126.6 ?
C44 C45 H45 . . . 126.5 ?
C13 C4 N43 . . . 113.8(3) ?
C13 C4 H4a . . . 109.4 ?
C13 C4 H4b . . . 108.3 ?
N43 C4 H4a . . . 108.5 ?
N43 C4 H4b . . . 108.0 ?
H4a C4 H4b . . . 108.6 ?
H01a O01 H01b . . . 110.2 ?

loop_
_geom_bond_atom_site_label_1
_geom_bond_atom_site_label_2
_geom_bond_site_symmetry_1
_geom_bond_site_symmetry_2
_geom_bond_distance
_geom_bond_publ_flag
Au C22 . . 2.016(4) ?
Au C42 . '2 666' 2.014(4) ?
C11 C12 . . 1.361(5) ?
C11 C16 . . 1.392(6) ?
C11 C1 . . 1.512(6) ?
C12 C13 . . 1.351(5) ?
C12 H12 . . .957 ?
C13 C14 . . 1.396(6) ?
C13 C4 . . 1.514(6) ?
C14 C15 . . 1.422(6) ?
C14 H14 . . .958 ?
C15 C16 . . 1.385(6) ?
C15 H15 . . .967 ?
C16 H16 . . .959 ?
C1 N21 . . 1.454(5) ?
C1 H1a . . .954 ?
C1 H1b . . .947 ?
N21 C22 . . 1.354(5) ?
N21 C25 . . 1.372(6) ?
C22 N23 . . 1.353(5) ?
N23 C24 . . 1.379(6) ?
N23 C2 . . 1.465(5) ?
C24 C25 . . 1.353(5) ?
C24 H24 . . .951 ?
C25 H25 . . .943 ?
C2 C33 . . 1.509(6) ?
C2 H2a . . .955 ?
C2 H2b . . .951 ?
C31 C32 . . 1.369(5) ?
C31 C36 . . 1.394(5) ?
C31 C3 . . 1.513(5) ?
C32 C33 . . 1.371(5) ?
C32 H32 . . .950 ?
C33 C34 . . 1.391(5) ?
C34 C35 . . 1.396(6) ?
C34 H34 . . .952 ?
C35 C36 . . 1.388(6) ?
C35 H35 . . .948 ?
C36 H36 . . .958 ?
C3 N41 . . 1.456(5) ?
C3 H3a . . .954 ?
C3 H3b . . .953 ?
N41 C42 . . 1.362(5) ?
N41 C45 . . 1.379(6) ?
C42 N43 . . 1.351(5) ?
N43 C44 . . 1.383(6) ?
N43 C4 . . 1.463(5) ?
C44 C45 . . 1.349(6) ?
C44 H44 . . .963 ?
C45 H45 . . .957 ?
C4 H4a . . .951 ?
C4 H4b . . .959 ?
O01 H01a . . .919 ?
O01 H01b . . .924 ?
